data_1502652
loop_
_publ_author_name
'Li, Zhi-Min'
'Zhang, Jian-Guo'
'Cui, Yan'
'Zhang, Tong-Lai'
'Shu, Yuan-Jie'
'Sinditskii, Valery P.'
'Serushkin, Valery V.'
'Egorshin, Vyacheslav Yu.'

_publ_section_title
;
 A Novel Nitrogen-Rich Cadmium Coordination Compound Based on
 1,5-Diaminotetrazole: Synthesis, Structure Investigation, and Thermal
 Properties
;
_journal_issue 9
_journal_name_full 'Journal of Chemical &amp; Engineering Data'
_journal_page_first 3109
_journal_paper_doi 10.1021/je100001b
_journal_volume 55
_journal_year 2010
_chemical_formula_sum 'C18 H36 Cd N42 O18'
_chemical_formula_weight 1241.29
_chemical_name_systematic
; 
 ? 
;
_space_group_IT_number 2
_symmetry_cell_setting triclinic
_symmetry_space_group_name_Hall '-P 1'
_symmetry_space_group_name_H-M 'P -1'
_atom_sites_solution_hydrogens geom
_atom_sites_solution_primary direct
_atom_sites_solution_secondary difmap
_audit_creation_method SHELXL-97
_cell_angle_alpha 110.546(2)
_cell_angle_beta 104.412(2)
_cell_angle_gamma 97.464(2)
_cell_formula_units_Z 1
_cell_length_a 10.3425(13)
_cell_length_b 10.3727(13)
_cell_length_c 11.9922(15)
_cell_measurement_reflns_used 4762
_cell_measurement_temperature 294(2)
_cell_measurement_theta_max 26.37
_cell_measurement_theta_min 2.16
_cell_volume 1132.8(2)
_computing_cell_refinement 'Bruker SMART'
_computing_data_collection 'Bruker SMART'
_computing_data_reduction 'Bruker SAINT'
_computing_molecular_graphics 'Bruker SHELXTL'
_computing_publication_material 'Bruker SHELXTL'
_computing_structure_refinement 'SHELXL-97 (Sheldrick, 1997)'
_computing_structure_solution 'SHELXS-97 (Sheldrick, 1990)'
_diffrn_ambient_temperature 294(2)
_diffrn_measured_fraction_theta_full 0.930
_diffrn_measured_fraction_theta_max 0.930
_diffrn_measurement_device_type 'CCD area detector'
_diffrn_measurement_method 'phi and omega scans'
_diffrn_radiation_monochromator graphite
_diffrn_radiation_source 'fine-focus sealed tube'
_diffrn_radiation_type MoK\a
_diffrn_radiation_wavelength 0.71073
_diffrn_reflns_av_R_equivalents 0.0200
_diffrn_reflns_av_sigmaI/netI 0.0353
_diffrn_reflns_limit_h_max 7
_diffrn_reflns_limit_h_min -12
_diffrn_reflns_limit_k_max 12
_diffrn_reflns_limit_k_min -10
_diffrn_reflns_limit_l_max 12
_diffrn_reflns_limit_l_min -12
_diffrn_reflns_number 4891
_diffrn_reflns_theta_full 25.01
_diffrn_reflns_theta_max 25.01
_diffrn_reflns_theta_min 1.91
_exptl_absorpt_coefficient_mu 0.602
_exptl_absorpt_correction_T_max 0.9099
_exptl_absorpt_correction_T_min 0.8690
_exptl_absorpt_correction_type multi-scan
_exptl_absorpt_process_details SADABS
_exptl_crystal_density_diffrn 1.820
_exptl_crystal_density_meas ?
_exptl_crystal_density_method 'not measured'
_exptl_crystal_F_000 630
_exptl_crystal_size_max 0.24
_exptl_crystal_size_mid 0.20
_exptl_crystal_size_min 0.16
_refine_diff_density_max 0.536
_refine_diff_density_min -0.367
_refine_diff_density_rms 0.061
_refine_ls_extinction_coef 0.0452(17)
_refine_ls_extinction_expression Fc^*^=kFc[1+0.001xFc^2^\l^3^/sin(2\q)]^-1/4^
_refine_ls_extinction_method SHELXL
_refine_ls_goodness_of_fit_ref 1.060
_refine_ls_hydrogen_treatment constr
_refine_ls_matrix_type full
_refine_ls_number_parameters 359
_refine_ls_number_reflns 3717
_refine_ls_number_restraints 6
_refine_ls_restrained_S_all 1.064
_refine_ls_R_factor_all 0.0285
_refine_ls_R_factor_gt 0.0268
_refine_ls_shift/su_max 0.001
_refine_ls_shift/su_mean 0.000
_refine_ls_structure_factor_coef Fsqd
_refine_ls_weighting_details 'calc w=1/[\s^2^(Fo^2^)+(0.0335P)^2^+0.6264P] where P=(Fo^2^+2Fc^2^)/3'
_refine_ls_weighting_scheme calc
_refine_ls_wR_factor_gt 0.0683
_refine_ls_wR_factor_ref 0.0696
_reflns_number_gt 3551
_reflns_number_total 3717
_reflns_threshold_expression >2sigma(I)
_cod_data_source_file je100001b_si_001.cif
_cod_data_source_block 70526c
_cod_depositor_comments
;
The following automatic conversions were performed:

'_symmetry_cell_setting' value 'Triclinic' changed to 'triclinic'
according to /home/saulius/struct/CIF-dictionaries/cif_core.dic
dictionary named 'cif_core.dic' version 2.4.2 from
2011-04-26.

'_exptl_absorpt_correction_type' value 'MULTI-SCAN'
changed to 'multi-scan' according to
/home/saulius/struct/CIF-dictionaries/cif_core.dic dictionary named
'cif_core.dic' version 2.4.2 from
2011-04-26.

'_refine_ls_hydrogen_treatment' value 'CONSTR' changed
to 'constr' according to
/home/saulius/struct/CIF-dictionaries/cif_core.dic dictionary named
'cif_core.dic' version 2.4.2 from 2011-04-26.

Automatic conversion script
Id: cif_fix_values 1715 2011-07-08 13:25:40Z adriana 

The following automatic conversions were performed:

'_exptl_crystal_density_meas' value 'NONE' was changed to '?' - the
value is perceived as not measured.

Automatic conversion script
Id: cif_fix_values 3008 2015-01-20 13:52:24Z robertas 
;
_cod_original_sg_symbol_H-M P-1
_cod_database_code 1502652

loop_
_symmetry_equiv_pos_as_xyz
'x, y, z'
'-x, -y, -z'

loop_
_atom_site_label
_atom_site_type_symbol
_atom_site_fract_x
_atom_site_fract_y
_atom_site_fract_z
_atom_site_U_iso_or_equiv
_atom_site_adp_type
_atom_site_occupancy
_atom_site_symmetry_multiplicity
_atom_site_calc_flag
_atom_site_refinement_flags
Cd1 Cd 0.5000 0.5000 0.0000 0.01930(11) Uani 1 2 d S
O1 O 0.2589(2) -0.0483(2) 0.53300(18) 0.0408(5) Uani 1 1 d .
O2 O 0.3701(2) -0.1463(3) 0.7000(2) 0.0599(6) Uani 1 1 d .
O3 O 0.2733(3) -0.1440(2) 0.8381(2) 0.0597(6) Uani 1 1 d .
O4 O -0.0389(2) 0.1313(3) 0.9315(2) 0.0558(6) Uani 1 1 d .
O5 O -0.0986(2) 0.2642(2) 0.8330(2) 0.0573(6) Uani 1 1 d .
O6 O 0.0492(2) 0.2492(2) 0.4891(2) 0.0539(6) Uani 1 1 d .
O7 O 0.2052(3) 0.1473(3) 0.4442(2) 0.0709(8) Uani 1 1 d .
N1 N 0.2899(2) -0.1070(2) 0.7556(2) 0.0339(5) Uani 1 1 d .
N2 N -0.0328(2) 0.1804(2) 0.8529(2) 0.0390(6) Uani 1 1 d .
N3 N 0.1290(2) 0.1762(2) 0.5063(2) 0.0310(5) Uani 1 1 d .
N4 N 0.5223(2) 0.30807(19) -0.16393(18) 0.0257(4) Uani 1 1 d .
N5 N 0.5045(2) 0.3219(2) -0.27611(19) 0.0313(5) Uani 1 1 d .
N6 N 0.5343(2) 0.2198(2) -0.35481(19) 0.0328(5) Uani 1 1 d .
N7 N 0.5747(2) 0.1358(2) -0.29383(19) 0.0277(4) Uani 1 1 d .
N8 N 0.6123(3) 0.0099(2) -0.3464(2) 0.0441(6) Uani 1 1 d .
H8A H 0.5355 -0.0549 -0.4027 0.053 Uiso 1 1 d R
H8B H 0.6759 0.0275 -0.3817 0.053 Uiso 1 1 d R
N9 N 0.5974(2) 0.1327(2) -0.0952(2) 0.0384(5) Uani 1 1 d .
H9A H 0.6273 0.0534 -0.1160 0.046 Uiso 1 1 d R
H9B H 0.5806 0.1608 -0.0223 0.046 Uiso 1 1 d R
N10 N 0.70068(18) 0.4835(2) 0.13385(18) 0.0249(4) Uani 1 1 d .
N11 N 0.8044(2) 0.4636(2) 0.0821(2) 0.0303(5) Uani 1 1 d .
N12 N 0.9044(2) 0.4407(2) 0.1539(2) 0.0310(5) Uani 1 1 d .
N13 N 0.86814(19) 0.4463(2) 0.25647(19) 0.0255(4) Uani 1 1 d .
N14 N 0.9458(2) 0.4237(3) 0.3575(2) 0.0391(5) Uani 1 1 d .
H14A H 0.9625 0.3384 0.3206 0.047 Uiso 1 1 d R
H14B H 1.0224 0.4949 0.3928 0.047 Uiso 1 1 d R
N15 N 0.6782(2) 0.4842(2) 0.3281(2) 0.0377(5) Uani 1 1 d .
H15A H 0.7120 0.4700 0.3975 0.045 Uiso 1 1 d R
H15B H 0.6046 0.5208 0.3246 0.045 Uiso 1 1 d R
N16 N 0.36844(18) 0.35051(19) 0.06388(19) 0.0252(4) Uani 1 1 d .
N17 N 0.4136(2) 0.2331(2) 0.0667(2) 0.0303(5) Uani 1 1 d .
N18 N 0.3466(2) 0.1693(2) 0.1161(2) 0.0337(5) Uani 1 1 d .
N19 N 0.2533(2) 0.2453(2) 0.14692(19) 0.0284(4) Uani 1 1 d .
N20 N 0.1634(2) 0.2154(3) 0.2088(2) 0.0434(6) Uani 1 1 d .
H20A H 0.1171 0.1252 0.1585 0.052 Uiso 1 1 d R
H20B H 0.2132 0.2240 0.2854 0.052 Uiso 1 1 d R
N21 N 0.1945(2) 0.4546(2) 0.1357(2) 0.0347(5) Uani 1 1 d .
H21A H 0.1133 0.4288 0.1456 0.042 Uiso 1 1 d R
H21B H 0.1947 0.5122 0.0949 0.042 Uiso 1 1 d R
C1 C 0.2086(2) 0.0167(2) 0.6135(2) 0.0274(5) Uani 1 1 d .
C2 C 0.2106(2) -0.0107(2) 0.7246(2) 0.0267(5) Uani 1 1 d .
C3 C 0.1349(2) 0.0422(2) 0.8015(2) 0.0294(5) Uani 1 1 d .
H3 H 0.1362 0.0165 0.8686 0.035 Uiso 1 1 calc R
C4 C 0.0563(2) 0.1341(3) 0.7783(2) 0.0297(5) Uani 1 1 d .
C5 C 0.0575(2) 0.1781(2) 0.6822(2) 0.0281(5) Uani 1 1 d .
H5 H 0.0071 0.2426 0.6695 0.034 Uiso 1 1 calc R
C6 C 0.1340(2) 0.1254(2) 0.6056(2) 0.0263(5) Uani 1 1 d .
C7 C 0.5666(2) 0.1897(2) -0.1773(2) 0.0242(5) Uani 1 1 d .
C8 C 0.7427(2) 0.4718(2) 0.2433(2) 0.0231(5) Uani 1 1 d .
C9 C 0.2675(2) 0.3560(2) 0.1149(2) 0.0232(5) Uani 1 1 d .
O8 O 0.2239(3) 0.6309(3) 0.4364(2) 0.0746(8) Uani 1 1 d D
H8C H 0.2362 0.7208 0.4730 0.089 Uiso 1 1 d RD
H8D H 0.2513 0.6022 0.3722 0.089 Uiso 1 1 d RD
O9 O 0.4461(3) 0.3509(4) 0.4238(3) 0.1052(11) Uani 1 1 d D
H9C H 0.4384 0.4370 0.4474 0.126 Uiso 1 1 d RD
H9D H 0.4238 0.3097 0.3392 0.126 Uiso 1 1 d RD

loop_
_atom_site_aniso_label
_atom_site_aniso_U_11
_atom_site_aniso_U_22
_atom_site_aniso_U_33
_atom_site_aniso_U_23
_atom_site_aniso_U_13
_atom_site_aniso_U_12
Cd1 0.01816(14) 0.02350(14) 0.01985(16) 0.01045(10) 0.00765(9) 0.00852(8)
O1 0.0569(12) 0.0464(11) 0.0394(11) 0.0247(9) 0.0290(9) 0.0300(9)
O2 0.0658(14) 0.0782(16) 0.0710(16) 0.0497(13) 0.0355(13) 0.0494(13)
O3 0.0829(17) 0.0706(15) 0.0597(15) 0.0510(13) 0.0324(13) 0.0396(13)
O4 0.0674(15) 0.0746(15) 0.0452(14) 0.0316(12) 0.0361(11) 0.0246(12)
O5 0.0620(14) 0.0595(13) 0.0725(16) 0.0303(12) 0.0415(12) 0.0357(11)
O6 0.0612(13) 0.0703(14) 0.0638(15) 0.0513(12) 0.0285(11) 0.0389(12)
O7 0.110(2) 0.1012(19) 0.0747(18) 0.0719(16) 0.0719(16) 0.0762(17)
N1 0.0357(12) 0.0326(11) 0.0322(13) 0.0165(10) 0.0037(10) 0.0081(9)
N2 0.0390(12) 0.0419(13) 0.0344(14) 0.0098(11) 0.0169(10) 0.0085(10)
N3 0.0354(11) 0.0307(11) 0.0292(12) 0.0156(9) 0.0082(9) 0.0089(9)
N4 0.0324(10) 0.0267(10) 0.0201(11) 0.0090(8) 0.0098(8) 0.0121(8)
N5 0.0386(12) 0.0349(11) 0.0259(12) 0.0150(9) 0.0114(9) 0.0165(9)
N6 0.0421(12) 0.0359(11) 0.0241(12) 0.0130(9) 0.0124(9) 0.0149(9)
N7 0.0378(11) 0.0265(10) 0.0243(12) 0.0094(8) 0.0168(9) 0.0138(8)
N8 0.0720(17) 0.0337(12) 0.0426(14) 0.0151(10) 0.0379(13) 0.0276(11)
N9 0.0655(15) 0.0392(12) 0.0308(13) 0.0220(10) 0.0274(11) 0.0323(11)
N10 0.0185(9) 0.0358(11) 0.0257(11) 0.0162(9) 0.0077(8) 0.0105(8)
N11 0.0236(10) 0.0473(12) 0.0292(12) 0.0216(10) 0.0115(9) 0.0144(9)
N12 0.0237(10) 0.0459(12) 0.0324(13) 0.0219(10) 0.0120(9) 0.0133(9)
N13 0.0215(9) 0.0368(11) 0.0237(11) 0.0176(9) 0.0059(8) 0.0115(8)
N14 0.0317(11) 0.0575(14) 0.0354(13) 0.0292(11) 0.0035(10) 0.0176(10)
N15 0.0362(12) 0.0608(14) 0.0332(13) 0.0284(11) 0.0193(10) 0.0243(10)
N16 0.0238(9) 0.0276(10) 0.0316(12) 0.0163(9) 0.0130(8) 0.0093(8)
N17 0.0324(11) 0.0307(10) 0.0358(13) 0.0165(9) 0.0163(9) 0.0142(8)
N18 0.0398(12) 0.0314(11) 0.0397(13) 0.0194(10) 0.0181(10) 0.0153(9)
N19 0.0302(10) 0.0345(11) 0.0310(12) 0.0202(9) 0.0161(9) 0.0099(8)
N20 0.0463(13) 0.0550(14) 0.0496(16) 0.0349(12) 0.0290(12) 0.0131(11)
N21 0.0311(11) 0.0453(12) 0.0510(15) 0.0331(11) 0.0261(10) 0.0203(9)
C1 0.0267(12) 0.0277(12) 0.0279(14) 0.0118(10) 0.0075(10) 0.0068(9)
C2 0.0275(12) 0.0254(11) 0.0252(13) 0.0115(10) 0.0032(10) 0.0061(9)
C3 0.0320(12) 0.0325(12) 0.0205(13) 0.0110(10) 0.0053(10) 0.0016(10)
C4 0.0294(12) 0.0326(12) 0.0246(14) 0.0078(10) 0.0105(10) 0.0057(10)
C5 0.0282(12) 0.0260(11) 0.0291(14) 0.0106(10) 0.0074(10) 0.0077(9)
C6 0.0272(12) 0.0292(12) 0.0237(13) 0.0133(10) 0.0062(10) 0.0066(9)
C7 0.0264(11) 0.0266(11) 0.0212(13) 0.0084(10) 0.0107(9) 0.0085(9)
C8 0.0216(11) 0.0260(11) 0.0246(13) 0.0125(9) 0.0079(9) 0.0072(9)
C9 0.0226(11) 0.0284(11) 0.0227(13) 0.0134(10) 0.0088(9) 0.0070(9)
O8 0.0820(18) 0.0659(16) 0.0706(18) 0.0120(13) 0.0452(15) 0.0029(13)
O9 0.092(2) 0.106(2) 0.094(2) 0.0236(19) 0.0266(19) -0.0018(19)

loop_
_atom_type_symbol
_atom_type_description
_atom_type_scat_dispersion_real
_atom_type_scat_dispersion_imag
_atom_type_scat_source
C C 0.0033 0.0016 'International Tables Vol C Tables 4.2.6.8 and 6.1.1.4'
H H 0.0000 0.0000 'International Tables Vol C Tables 4.2.6.8 and 6.1.1.4'
N N 0.0061 0.0033 'International Tables Vol C Tables 4.2.6.8 and 6.1.1.4'
O O 0.0106 0.0060 'International Tables Vol C Tables 4.2.6.8 and 6.1.1.4'
Cd Cd -0.8075 1.2024 'International Tables Vol C Tables 4.2.6.8 and 6.1.1.4'

loop_
_geom_angle_atom_site_label_1
_geom_angle_atom_site_label_2
_geom_angle_atom_site_label_3
_geom_angle
_geom_angle_site_symmetry_1
_geom_angle_site_symmetry_3
N4 Cd1 N4 180.0 . 2_665
N4 Cd1 N10 88.63(7) . .
N4 Cd1 N10 91.37(7) 2_665 .
N4 Cd1 N10 91.37(7) . 2_665
N4 Cd1 N10 88.63(7) 2_665 2_665
N10 Cd1 N10 180.000(1) . 2_665
N4 Cd1 N16 87.09(7) . 2_665
N4 Cd1 N16 92.91(7) 2_665 2_665
N10 Cd1 N16 91.29(6) . 2_665
N10 Cd1 N16 88.71(6) 2_665 2_665
N4 Cd1 N16 92.91(7) . .
N4 Cd1 N16 87.09(7) 2_665 .
N10 Cd1 N16 88.71(6) . .
N10 Cd1 N16 91.29(6) 2_665 .
N16 Cd1 N16 180.0 2_665 .
O2 N1 O3 122.4(2) . .
O2 N1 C2 119.4(2) . .
O3 N1 C2 118.1(2) . .
O5 N2 O4 123.9(2) . .
O5 N2 C4 118.3(2) . .
O4 N2 C4 117.7(2) . .
O7 N3 O6 121.5(2) . .
O7 N3 C6 119.6(2) . .
O6 N3 C6 118.9(2) . .
C7 N4 N5 106.08(18) . .
C7 N4 Cd1 137.15(16) . .
N5 N4 Cd1 116.05(13) . .
N6 N5 N4 111.28(19) . .
N5 N6 N7 105.95(19) . .
C7 N7 N6 109.69(18) . .
C7 N7 N8 125.1(2) . .
N6 N7 N8 125.2(2) . .
N7 N8 H8A 107.5 . .
N7 N8 H8B 107.6 . .
H8A N8 H8B 112.6 . .
C7 N9 H9A 119.3 . .
C7 N9 H9B 124.6 . .
H9A N9 H9B 115.6 . .
C8 N10 N11 106.20(17) . .
C8 N10 Cd1 139.17(15) . .
N11 N10 Cd1 114.10(14) . .
N12 N11 N10 110.98(19) . .
N11 N12 N13 106.27(18) . .
C8 N13 N12 109.32(18) . .
C8 N13 N14 124.9(2) . .
N12 N13 N14 125.73(19) . .
N13 N14 H14A 103.1 . .
N13 N14 H14B 104.8 . .
H14A N14 H14B 112.7 . .
C8 N15 H15A 122.8 . .
C8 N15 H15B 121.1 . .
H15A N15 H15B 115.5 . .
C9 N16 N17 106.13(18) . .
C9 N16 Cd1 137.22(15) . .
N17 N16 Cd1 116.02(13) . .
N18 N17 N16 111.16(19) . .
N17 N18 N19 106.09(18) . .
C9 N19 N18 109.33(19) . .
C9 N19 N20 125.9(2) . .
N18 N19 N20 124.7(2) . .
N19 N20 H20A 103.0 . .
N19 N20 H20B 108.6 . .
H20A N20 H20B 112.3 . .
C9 N21 H21A 116.2 . .
C9 N21 H21B 118.8 . .
H21A N21 H21B 114.0 . .
O1 C1 C2 124.1(2) . .
O1 C1 C6 124.5(2) . .
C2 C1 C6 111.3(2) . .
C3 C2 C1 124.1(2) . .
C3 C2 N1 115.8(2) . .
C1 C2 N1 120.0(2) . .
C2 C3 C4 119.5(2) . .
C2 C3 H3 120.3 . .
C4 C3 H3 120.3 . .
C5 C4 C3 121.1(2) . .
C5 C4 N2 119.4(2) . .
C3 C4 N2 119.5(2) . .
C6 C5 C4 119.2(2) . .
C6 C5 H5 120.4 . .
C4 C5 H5 120.4 . .
C5 C6 N3 115.8(2) . .
C5 C6 C1 124.0(2) . .
N3 C6 C1 120.0(2) . .
N9 C7 N4 128.5(2) . .
N9 C7 N7 124.5(2) . .
N4 C7 N7 107.0(2) . .
N15 C8 N10 128.6(2) . .
N15 C8 N13 124.1(2) . .
N10 C8 N13 107.2(2) . .
N16 C9 N19 107.30(19) . .
N16 C9 N21 128.0(2) . .
N19 C9 N21 124.7(2) . .
H8C O8 H8D 115.7 . .
H9C O9 H9D 110.4 . .

loop_
_geom_bond_atom_site_label_1
_geom_bond_atom_site_label_2
_geom_bond_distance
_geom_bond_site_symmetry_2
Cd1 N4 2.3407(18) .
Cd1 N4 2.3408(18) 2_665
Cd1 N10 2.3537(18) .
Cd1 N10 2.3537(18) 2_665
Cd1 N16 2.3764(18) 2_665
Cd1 N16 2.3764(18) .
O1 C1 1.242(3) .
O2 N1 1.213(3) .
O3 N1 1.220(3) .
O4 N2 1.229(3) .
O5 N2 1.222(3) .
O6 N3 1.219(3) .
O7 N3 1.209(3) .
N1 C2 1.460(3) .
N2 C4 1.450(3) .
N3 C6 1.454(3) .
N4 C7 1.337(3) .
N4 N5 1.372(3) .
N5 N6 1.279(3) .
N6 N7 1.363(3) .
N7 C7 1.339(3) .
N7 N8 1.389(3) .
N8 H8A 0.9025 .
N8 H8B 0.8985 .
N9 C7 1.312(3) .
N9 H9A 0.8916 .
N9 H9B 0.8889 .
N10 C8 1.330(3) .
N10 N11 1.370(3) .
N11 N12 1.277(3) .
N12 N13 1.358(3) .
N13 C8 1.339(3) .
N13 N14 1.390(3) .
N14 H14A 0.9005 .
N14 H14B 0.9026 .
N15 C8 1.329(3) .
N15 H15A 0.8889 .
N15 H15B 0.8924 .
N16 C9 1.333(3) .
N16 N17 1.368(3) .
N17 N18 1.276(3) .
N18 N19 1.363(3) .
N19 C9 1.335(3) .
N19 N20 1.393(3) .
N20 H20A 0.9018 .
N20 H20B 0.9019 .
N21 C9 1.339(3) .
N21 H21A 0.8968 .
N21 H21B 0.8958 .
C1 C2 1.452(4) .
C1 C6 1.463(3) .
C2 C3 1.371(3) .
C3 C4 1.386(4) .
C3 H3 0.9300 .
C4 C5 1.383(4) .
C5 C6 1.374(3) .
C5 H5 0.9300 .
O8 H8C 0.8553 .
O8 H8D 0.8560 .
O9 H9C 0.8582 .
O9 H9D 0.9047 .

loop_
_geom_hbond_atom_site_label_D
_geom_hbond_atom_site_label_H
_geom_hbond_atom_site_label_A
_geom_hbond_distance_DH
_geom_hbond_distance_HA
_geom_hbond_distance_DA
_geom_hbond_angle_DHA
_geom_hbond_site_symmetry_A
N8 H8A O2 0.90 2.61 3.079(4) 113.5 1_554
N8 H8A N6 0.90 2.65 3.344(3) 133.9 2_654
N8 H8B O1 0.90 2.15 2.986(3) 153.6 2_655
N8 H8B O7 0.90 2.33 2.857(3) 117.0 2_655
N9 H9A N18 0.89 2.36 3.195(3) 155.8 2_655
N9 H9B O3 0.89 2.42 2.994(3) 122.3 2_656
N14 H14B O8 0.90 2.19 3.066(3) 164.6 1_655
N15 H15A O8 0.89 2.55 3.418(4) 166.4 2_666
N15 H15B N5 0.89 2.26 3.047(3) 147.6 2_665
N20 H20A O4 0.90 2.43 3.301(3) 163.5 2_556
N21 H21A N12 0.90 2.20 3.050(3) 157.0 1_455
N21 H21B N11 0.90 2.23 3.019(3) 147.3 2_665
N21 H21B O5 0.90 2.59 3.130(3) 119.2 2_566
O8 H8C O1 0.86 2.21 3.052(3) 169.7 1_565
O8 H8C O2 0.86 2.49 3.033(4) 121.8 1_565
O9 H9C O9 0.86 2.16 2.876(7) 140.7 2_666
N9 H9B N17 0.89 2.32 3.066(3) 141.7 .
N20 H20B O7 0.90 2.32 3.088(3) 142.6 .
N20 H20B O9 0.90 2.44 3.132(4) 134.0 .
O9 H9D N19 0.90 2.34 3.128(4) 146.0 .
O9 H9D N18 0.90 2.41 3.309(4) 171.5 .
O9 H9D N20 0.90 2.61 3.132(4) 117.7 .
O8 H8D N21 0.86 2.57 3.335(3) 148.9 .

loop_
_geom_torsion_atom_site_label_1
_geom_torsion_atom_site_label_2
_geom_torsion_atom_site_label_3
_geom_torsion_atom_site_label_4
_geom_torsion
_geom_torsion_site_symmetry_1
N4 Cd1 N4 C7 150(28) 2_665
N10 Cd1 N4 C7 34.1(2) .
N10 Cd1 N4 C7 -145.9(2) 2_665
N16 Cd1 N4 C7 125.5(2) 2_665
N16 Cd1 N4 C7 -54.5(2) .
N4 Cd1 N4 N5 -18(28) 2_665
N10 Cd1 N4 N5 -134.54(16) .
N10 Cd1 N4 N5 45.46(16) 2_665
N16 Cd1 N4 N5 -43.19(16) 2_665
N16 Cd1 N4 N5 136.81(16) .
C7 N4 N5 N6 0.4(3) .
Cd1 N4 N5 N6 172.43(15) .
N4 N5 N6 N7 -0.7(3) .
N5 N6 N7 C7 0.7(3) .
N5 N6 N7 N8 177.9(2) .
N4 Cd1 N10 C8 -126.4(2) .
N4 Cd1 N10 C8 53.6(2) 2_665
N10 Cd1 N10 C8 -168(36) 2_665
N16 Cd1 N10 C8 146.6(2) 2_665
N16 Cd1 N10 C8 -33.4(2) .
N4 Cd1 N10 N11 43.74(15) .
N4 Cd1 N10 N11 -136.26(15) 2_665
N10 Cd1 N10 N11 2(37) 2_665
N16 Cd1 N10 N11 -43.32(15) 2_665
N16 Cd1 N10 N11 136.68(15) .
C8 N10 N11 N12 0.1(3) .
Cd1 N10 N11 N12 -173.18(15) .
N10 N11 N12 N13 -0.5(3) .
N11 N12 N13 C8 0.7(3) .
N11 N12 N13 N14 178.2(2) .
N4 Cd1 N16 C9 -147.8(2) .
N4 Cd1 N16 C9 32.2(2) 2_665
N10 Cd1 N16 C9 123.6(2) .
N10 Cd1 N16 C9 -56.4(2) 2_665
N16 Cd1 N16 C9 -16(3) 2_665
N4 Cd1 N16 N17 42.93(16) .
N4 Cd1 N16 N17 -137.07(16) 2_665
N10 Cd1 N16 N17 -45.63(16) .
N10 Cd1 N16 N17 134.37(16) 2_665
N16 Cd1 N16 N17 175(3) 2_665
C9 N16 N17 N18 -0.2(3) .
Cd1 N16 N17 N18 172.22(15) .
N16 N17 N18 N19 0.3(3) .
N17 N18 N19 C9 -0.3(3) .
N17 N18 N19 N20 -176.9(2) .
O1 C1 C2 C3 -167.9(2) .
C6 C1 C2 C3 9.3(3) .
O1 C1 C2 N1 8.0(4) .
C6 C1 C2 N1 -174.81(19) .
O2 N1 C2 C3 -172.5(2) .
O3 N1 C2 C3 6.9(3) .
O2 N1 C2 C1 11.3(3) .
O3 N1 C2 C1 -169.3(2) .
C1 C2 C3 C4 -3.8(4) .
N1 C2 C3 C4 -179.8(2) .
C2 C3 C4 C5 -2.7(3) .
C2 C3 C4 N2 174.8(2) .
O5 N2 C4 C5 -4.2(3) .
O4 N2 C4 C5 174.8(2) .
O5 N2 C4 C3 178.2(2) .
O4 N2 C4 C3 -2.7(3) .
C3 C4 C5 C6 2.5(3) .
N2 C4 C5 C6 -175.1(2) .
C4 C5 C6 N3 179.6(2) .
C4 C5 C6 C1 4.3(3) .
O7 N3 C6 C5 171.7(2) .
O6 N3 C6 C5 -7.0(3) .
O7 N3 C6 C1 -12.8(3) .
O6 N3 C6 C1 168.5(2) .
O1 C1 C6 C5 167.6(2) .
C2 C1 C6 C5 -9.6(3) .
O1 C1 C6 N3 -7.5(4) .
C2 C1 C6 N3 175.34(19) .
N5 N4 C7 N9 -179.9(2) .
Cd1 N4 C7 N9 10.7(4) .
N5 N4 C7 N7 0.0(2) .
Cd1 N4 C7 N7 -169.37(16) .
N6 N7 C7 N9 179.4(2) .
N8 N7 C7 N9 2.2(4) .
N6 N7 C7 N4 -0.5(3) .
N8 N7 C7 N4 -177.7(2) .
N11 N10 C8 N15 179.3(2) .
Cd1 N10 C8 N15 -10.1(4) .
N11 N10 C8 N13 0.3(2) .
Cd1 N10 C8 N13 170.91(16) .
N12 N13 C8 N15 -179.6(2) .
N14 N13 C8 N15 2.8(4) .
N12 N13 C8 N10 -0.6(3) .
N14 N13 C8 N10 -178.2(2) .
N17 N16 C9 N19 0.0(2) .
Cd1 N16 C9 N19 -169.94(16) .
N17 N16 C9 N21 177.9(2) .
Cd1 N16 C9 N21 8.0(4) .
N18 N19 C9 N16 0.2(3) .
N20 N19 C9 N16 176.7(2) .
N18 N19 C9 N21 -177.8(2) .
N20 N19 C9 N21 -1.3(4) .
